data_7718958
loop_
_publ_author_name
'Arya, Harsha'
'Murugavel, Ramaswamy'

_publ_section_title
;
 1D polymeric and 2D layered zinc monoalkyl phosphates bearing long alkyl
 chains: synthesis, structural transformations and thermal behaviour.
;
_journal_issue 29
_journal_name_full 'Dalton transactions (Cambridge, England : 2003)'
_journal_page_first 11232
_journal_page_last 11245
_journal_paper_doi 10.1039/d5dt00783f
_journal_volume 54
_journal_year 2025
_chemical_formula_moiety 'C11 H24 N O5 P Zn'
_chemical_formula_sum 'C11 H24 N O5 P Zn'
_chemical_formula_weight 346.65
_space_group_crystal_system triclinic
_space_group_IT_number 2
_space_group_name_Hall '-P 1'
_space_group_name_H-M_alt 'P -1'
_atom_sites_solution_hydrogens geom
_atom_sites_solution_primary dual
_audit_creation_date 2024-04-22
_audit_creation_method
;
Olex2 1.5
(compiled 2023.08.24 svn.re1ec1418 for OlexSys, GUI svn.r6817)
;
_audit_update_record
;
2024-04-23 deposited with the CCDC.	2025-06-23 downloaded from the CCDC.
;
_cell_angle_alpha 85.187(2)
_cell_angle_beta 82.270(2)
_cell_angle_gamma 82.405(3)
_cell_formula_units_Z 2
_cell_length_a 5.4254(2)
_cell_length_b 9.4114(3)
_cell_length_c 15.2643(4)
_cell_measurement_reflns_used 12172
_cell_measurement_temperature 150.00(10)
_cell_measurement_theta_max 24.9180
_cell_measurement_theta_min 2.1900
_cell_volume 763.81(4)
_computing_cell_refinement 'CrysAlisPro 1.171.41.93a (Rigaku OD, 2020)'
_computing_data_collection 'CrysAlisPro 1.171.41.93a (Rigaku OD, 2020)'
_computing_data_reduction 'CrysAlisPro 1.171.41.93a (Rigaku OD, 2020)'
_computing_molecular_graphics 'Olex2 1.5 (Dolomanov et al., 2009)'
_computing_publication_material 'Olex2 1.5 (Dolomanov et al., 2009)'
_computing_structure_refinement 'SHELXL 2018/3 (Sheldrick, 2015)'
_computing_structure_solution 'SHELXT 2018/2 (Sheldrick, 2018)'
_diffrn_ambient_environment N~2~
_diffrn_ambient_temperature 150.00(10)
_diffrn_detector 'CCD plate'
_diffrn_measured_fraction_theta_full 0.999
_diffrn_measured_fraction_theta_max 0.999
_diffrn_measurement_details
;
List of Runs (angles in degrees, time in seconds):

  # Type    Start    End  Width  t~exp~   \w     \q     \k     \f   Frames
#--------------------------------------------------------------------------
  1  \f   -339.92  20.08   1.00    5.00  15.81  -9.84 -59.25    --   360
  2  \w    -60.89   0.11   1.00    5.00    --  -14.77  94.56 -34.84   61
  3  \w    -65.46  -0.46   1.00    5.00    --  -19.34  94.56 145.16   65
  4  \w   -100.81  15.19   1.00    5.00    --   -9.84 -59.25 164.08  116
  5  \w   -100.81  15.19   1.00    5.00    --   -9.84 -59.25  20.08  116
  6  \w    -65.46  -0.46   1.00    5.00    --  -19.34  94.56   1.16   65
  7  \w    -65.46  -0.46   1.00    5.00    --  -19.34  94.56  73.16   65
  8  \f   -349.73  10.27   1.00    5.00   6.61  -9.84 -31.50    --   360
  9  \w   -100.81  15.19   1.00    5.00    --   -9.84 -59.25 -51.92  116
;
_diffrn_measurement_device 'abstract diffractometer'
_diffrn_measurement_device_type 'Saxi-CrysAlisPro-abstract goniometer imported SAXI images'
_diffrn_measurement_method '\w and \f scans'
_diffrn_orient_matrix_type 'CrysAlisPro convention (1999,Acta A55,543-557)'
_diffrn_orient_matrix_UB_11 0.0209654000
_diffrn_orient_matrix_UB_12 0.0221645000
_diffrn_orient_matrix_UB_13 -0.0456770000
_diffrn_orient_matrix_UB_21 0.1193514000
_diffrn_orient_matrix_UB_22 -0.0416806000
_diffrn_orient_matrix_UB_23 -0.0033518000
_diffrn_orient_matrix_UB_31 -0.0546575000
_diffrn_orient_matrix_UB_32 -0.0598235000
_diffrn_orient_matrix_UB_33 -0.0105570000
_diffrn_radiation_monochromator graphite
_diffrn_radiation_probe x-ray
_diffrn_radiation_type 'Mo K\a'
_diffrn_radiation_wavelength 0.71073
_diffrn_reflns_av_R_equivalents 0.0531
_diffrn_reflns_av_unetI/netI 0.0234
_diffrn_reflns_Laue_measured_fraction_full 0.999
_diffrn_reflns_Laue_measured_fraction_max 0.999
_diffrn_reflns_limit_h_max 6
_diffrn_reflns_limit_h_min -6
_diffrn_reflns_limit_k_max 11
_diffrn_reflns_limit_k_min -11
_diffrn_reflns_limit_l_max 18
_diffrn_reflns_limit_l_min -18
_diffrn_reflns_number 28102
_diffrn_reflns_point_group_measured_fraction_full 0.999
_diffrn_reflns_point_group_measured_fraction_max 0.999
_diffrn_reflns_theta_full 25.025
_diffrn_reflns_theta_max 25.025
_diffrn_reflns_theta_min 2.188
_diffrn_source 'fine-focus sealed X-ray tube'
_diffrn_source_type 'Enhance (Mo) X-ray Source'
_exptl_absorpt_coefficient_mu 1.726
_exptl_absorpt_correction_T_max 1.00000
_exptl_absorpt_correction_T_min 0.45702
_exptl_absorpt_correction_type multi-scan
_exptl_absorpt_process_details
;
CrysAlisPro 1.171.41.93a (Rigaku Oxford Diffraction, 2020)
Empirical absorption correction using spherical harmonics,
implemented in SCALE3 ABSPACK scaling algorithm.
;
_exptl_crystal_density_diffrn 1.507
_exptl_crystal_description plate
_exptl_crystal_F_000 364
_exptl_crystal_size_max 0.62
_exptl_crystal_size_mid 0.154
_exptl_crystal_size_min 0.026
_refine_diff_density_max 0.370
_refine_diff_density_min -0.427
_refine_diff_density_rms 0.070
_refine_ls_extinction_method none
_refine_ls_goodness_of_fit_ref 1.018
_refine_ls_hydrogen_treatment constr
_refine_ls_matrix_type full
_refine_ls_number_parameters 175
_refine_ls_number_reflns 2700
_refine_ls_number_restraints 0
_refine_ls_restrained_S_all 1.018
_refine_ls_R_factor_all 0.0292
_refine_ls_R_factor_gt 0.0272
_refine_ls_shift/su_max 0.000
_refine_ls_shift/su_mean 0.000
_refine_ls_structure_factor_coef Fsqd
_refine_ls_weighting_details 'w=1/[\s^2^(Fo^2^)+(0.0304P)^2^+0.9525P] where P=(Fo^2^+2Fc^2^)/3'
_refine_ls_weighting_scheme calc
_refine_ls_wR_factor_gt 0.0655
_refine_ls_wR_factor_ref 0.0670
_reflns_Friedel_coverage 0.000
_reflns_number_gt 2558
_reflns_number_total 2700
_reflns_threshold_expression 'I > 2\s(I)'
_cod_data_source_file d5dt00783f2.cif
_cod_data_source_block rm_ha_62
_cod_depositor_comments 'Adding full bibliography for 7718958--7718959.cif.'
_cod_database_code 7718958
_shelx_shelxl_version_number 2018/3
_shelx_space_group_comment
;
The symmetry employed for this shelxl refinement is uniquely defined
by the following loop, which should always be used as a source of
symmetry information in preference to the above space-group names.
They are only intended as comments.
;
_olex2_refinement_description
;
1. Fixed Uiso
 At 1.2 times of:
  All C(H) groups, All C(H,H) groups
 At 1.5 times of:
  All C(H,H,H) groups
2.a Secondary CH2 refined with riding coordinates:
 C2(H2A,H2B), C1(H1A,H1B), C3(H3A,H3B), C4(H4A,H4B), C6(H6A,H6B), C5(H5A,H5B),
 C7(H7A,H7B)
2.b Aromatic/amide H refined with riding coordinates:
 C9(H9)
2.c Idealised Me refined as rotating group:
 C11(H11A,H11B,H11C), C10(H10A,H10B,H10C), C8(H8A,H8B,H8C)
;
_olex2_submission_special_instructions 'No special instructions were received'
_oxdiff_exptl_absorpt_empirical_details
;
Empirical correction (ABSPACK) includes:
- Absorption correction using spherical harmonics
- Frame scaling
;
_oxdiff_exptl_absorpt_empirical_full_max 2.214
_oxdiff_exptl_absorpt_empirical_full_min 0.462

loop_
_space_group_symop_operation_xyz
'x, y, z'
'-x, -y, -z'

loop_
_atom_site_label
_atom_site_type_symbol
_atom_site_fract_x
_atom_site_fract_y
_atom_site_fract_z
_atom_site_U_iso_or_equiv
_atom_site_adp_type
_atom_site_occupancy
_atom_site_site_symmetry_order
_atom_site_calc_flag
_atom_site_refinement_flags_posn
_atom_site_refinement_flags_adp
_atom_site_refinement_flags_occupancy
_atom_site_disorder_assembly
_atom_site_disorder_group
Zn1 Zn 0.32805(4) 0.36817(3) 0.92701(2) 0.01536(10) Uani 1 1 d . . . . .
P1 P 0.82481(10) 0.51596(6) 0.87529(4) 0.01413(14) Uani 1 1 d . . . . .
O3 O 1.0993(3) 0.46261(17) 0.84826(10) 0.0184(3) Uani 1 1 d . . . . .
O5 O 0.3107(3) 0.15631(16) 0.91826(11) 0.0205(3) Uani 1 1 d . . . . .
O2 O 0.6733(3) 0.38920(16) 0.89162(11) 0.0201(3) Uani 1 1 d . . . . .
O4 O 0.7281(3) 0.61867(16) 0.79531(10) 0.0204(3) Uani 1 1 d . . . . .
O1 O 0.7866(3) 0.61514(17) 0.94966(10) 0.0218(4) Uani 1 1 d . . . . .
N1 N 0.0964(3) -0.0185(2) 0.88448(13) 0.0185(4) Uani 1 1 d . . . . .
C9 C 0.1278(4) 0.1167(2) 0.88845(15) 0.0183(5) Uani 1 1 d . . . . .
H9 H 0.005387 0.188626 0.867592 0.022 Uiso 1 1 calc R U . . .
C11 C 0.2710(4) -0.1372(2) 0.91584(17) 0.0237(5) Uani 1 1 d . . . . .
H11A H 0.382642 -0.176121 0.865245 0.036 Uiso 1 1 calc R U . . .
H11B H 0.177133 -0.212668 0.946608 0.036 Uiso 1 1 calc R U . . .
H11C H 0.370719 -0.102470 0.956732 0.036 Uiso 1 1 calc R U . . .
C2 C 0.4834(5) 0.6788(3) 0.67701(16) 0.0245(5) Uani 1 1 d . . . . .
H2A H 0.564648 0.767503 0.662669 0.029 Uiso 1 1 calc R U . . .
H2B H 0.335929 0.700715 0.721645 0.029 Uiso 1 1 calc R U . . .
C1 C 0.6652(5) 0.5643(3) 0.71688(15) 0.0223(5) Uani 1 1 d . . . . .
H1A H 0.587460 0.474615 0.732214 0.027 Uiso 1 1 calc R U . . .
H1B H 0.817693 0.543496 0.674248 0.027 Uiso 1 1 calc R U . . .
C3 C 0.3945(5) 0.6366(3) 0.59375(16) 0.0262(5) Uani 1 1 d . . . . .
H3A H 0.313941 0.547546 0.607680 0.031 Uiso 1 1 calc R U . . .
H3B H 0.541120 0.615993 0.548563 0.031 Uiso 1 1 calc R U . . .
C10 C -0.1116(5) -0.0566(3) 0.84291(19) 0.0293(6) Uani 1 1 d . . . . .
H10A H -0.193387 -0.130537 0.880793 0.044 Uiso 1 1 calc R U . . .
H10B H -0.047395 -0.093669 0.785018 0.044 Uiso 1 1 calc R U . . .
H10C H -0.233134 0.028779 0.835077 0.044 Uiso 1 1 calc R U . . .
C4 C 0.2088(5) 0.7540(3) 0.55563(16) 0.0258(5) Uani 1 1 d . . . . .
H4A H 0.292923 0.841207 0.538757 0.031 Uiso 1 1 calc R U . . .
H4B H 0.067541 0.778572 0.602212 0.031 Uiso 1 1 calc R U . . .
C6 C -0.0837(5) 0.8279(3) 0.43783(17) 0.0260(5) Uani 1 1 d . . . . .
H6A H -0.220647 0.854025 0.485590 0.031 Uiso 1 1 calc R U . . .
H6B H 0.000486 0.914468 0.418772 0.031 Uiso 1 1 calc R U . . .
C5 C 0.1049(5) 0.7110(3) 0.47485(17) 0.0277(6) Uani 1 1 d . . . . .
H5A H 0.245781 0.687999 0.427885 0.033 Uiso 1 1 calc R U . . .
H5B H 0.022924 0.623006 0.491447 0.033 Uiso 1 1 calc R U . . .
C8 C -0.3946(5) 0.8955(3) 0.32646(18) 0.0358(6) Uani 1 1 d . . . . .
H8A H -0.317908 0.981495 0.302550 0.054 Uiso 1 1 calc R U . . .
H8B H -0.525259 0.920494 0.375483 0.054 Uiso 1 1 calc R U . . .
H8C H -0.469121 0.857210 0.279754 0.054 Uiso 1 1 calc R U . . .
C7 C -0.1962(6) 0.7830(3) 0.35984(18) 0.0335(6) Uani 1 1 d . . . . .
H7A H -0.060310 0.762562 0.310742 0.040 Uiso 1 1 calc R U . . .
H7B H -0.271242 0.693062 0.377844 0.040 Uiso 1 1 calc R U . . .

loop_
_atom_site_aniso_label
_atom_site_aniso_U_11
_atom_site_aniso_U_22
_atom_site_aniso_U_33
_atom_site_aniso_U_23
_atom_site_aniso_U_13
_atom_site_aniso_U_12
Zn1 0.01216(14) 0.01324(15) 0.02141(16) -0.00213(10) -0.00324(10) -0.00250(10)
P1 0.0112(3) 0.0126(3) 0.0189(3) 0.0000(2) -0.0037(2) -0.0013(2)
O3 0.0114(8) 0.0219(8) 0.0216(8) 0.0019(6) -0.0023(6) -0.0021(6)
O5 0.0201(8) 0.0139(8) 0.0293(9) -0.0037(6) -0.0065(7) -0.0037(6)
O2 0.0112(7) 0.0144(8) 0.0346(9) 0.0018(7) -0.0039(7) -0.0023(6)
O4 0.0246(9) 0.0150(8) 0.0233(8) -0.0001(6) -0.0113(7) -0.0006(7)
O1 0.0278(9) 0.0183(8) 0.0196(8) -0.0028(6) -0.0035(7) -0.0021(7)
N1 0.0154(10) 0.0144(9) 0.0262(10) -0.0012(8) -0.0034(8) -0.0034(8)
C9 0.0175(11) 0.0148(11) 0.0217(11) -0.0001(9) -0.0017(9) -0.0005(9)
C11 0.0214(12) 0.0145(11) 0.0357(14) -0.0022(10) -0.0053(10) -0.0023(9)
C2 0.0259(13) 0.0214(12) 0.0267(13) -0.0050(10) -0.0094(10) 0.0039(10)
C1 0.0252(13) 0.0209(12) 0.0214(12) -0.0037(9) -0.0083(10) 0.0021(10)
C3 0.0317(14) 0.0212(12) 0.0268(13) -0.0015(10) -0.0107(11) -0.0002(10)
C10 0.0222(13) 0.0223(13) 0.0473(16) -0.0043(11) -0.0131(12) -0.0070(10)
C4 0.0284(13) 0.0228(13) 0.0266(13) -0.0022(10) -0.0090(11) 0.0012(11)
C6 0.0273(13) 0.0230(12) 0.0287(13) 0.0006(10) -0.0098(11) -0.0023(10)
C5 0.0319(14) 0.0216(12) 0.0316(14) -0.0012(10) -0.0137(11) -0.0007(11)
C8 0.0339(15) 0.0413(16) 0.0315(15) 0.0035(12) -0.0111(12) 0.0009(13)
C7 0.0407(16) 0.0277(14) 0.0349(15) -0.0010(11) -0.0182(12) -0.0021(12)

loop_
_atom_type_symbol
_atom_type_description
_atom_type_scat_dispersion_real
_atom_type_scat_dispersion_imag
_atom_type_scat_source
C C 0.0033 0.0016 'International Tables Vol C Tables 4.2.6.8 and 6.1.1.4'
H H 0.0000 0.0000 'International Tables Vol C Tables 4.2.6.8 and 6.1.1.4'
N N 0.0061 0.0033 'International Tables Vol C Tables 4.2.6.8 and 6.1.1.4'
O O 0.0106 0.0060 'International Tables Vol C Tables 4.2.6.8 and 6.1.1.4'
P P 0.1023 0.0942 'International Tables Vol C Tables 4.2.6.8 and 6.1.1.4'
Zn Zn 0.2839 1.4301 'International Tables Vol C Tables 4.2.6.8 and 6.1.1.4'

loop_
_geom_angle_atom_site_label_1
_geom_angle_atom_site_label_2
_geom_angle_atom_site_label_3
_geom_angle
_geom_angle_site_symmetry_1
_geom_angle_site_symmetry_3
_geom_angle_publ_flag
O3 Zn1 O5 104.11(6) 1_455 . ?
O2 Zn1 O3 115.53(7) . 1_455 ?
O2 Zn1 O5 103.97(7) . . ?
O2 Zn1 O1 115.69(7) . 2_667 ?
O1 Zn1 O3 114.69(7) 2_667 1_455 ?
O1 Zn1 O5 100.00(7) 2_667 . ?
O3 P1 O2 109.75(9) . . ?
O3 P1 O4 107.66(9) . . ?
O2 P1 O4 108.98(9) . . ?
O1 P1 O3 112.86(9) . . ?
O1 P1 O2 114.65(9) . . ?
O1 P1 O4 102.42(9) . . ?
P1 O3 Zn1 125.34(9) . 1_655 ?
C9 O5 Zn1 119.88(14) . . ?
P1 O2 Zn1 134.77(10) . . ?
C1 O4 P1 122.56(14) . . ?
P1 O1 Zn1 144.51(10) . 2_667 ?
C9 N1 C11 122.62(19) . . ?
C9 N1 C10 120.6(2) . . ?
C11 N1 C10 116.68(19) . . ?
O5 C9 N1 123.7(2) . . ?
O5 C9 H9 118.2 . . ?
N1 C9 H9 118.2 . . ?
N1 C11 H11A 109.5 . . ?
N1 C11 H11B 109.5 . . ?
N1 C11 H11C 109.5 . . ?
H11A C11 H11B 109.5 . . ?
H11A C11 H11C 109.5 . . ?
H11B C11 H11C 109.5 . . ?
H2A C2 H2B 107.7 . . ?
C1 C2 H2A 108.8 . . ?
C1 C2 H2B 108.8 . . ?
C1 C2 C3 113.6(2) . . ?
C3 C2 H2A 108.8 . . ?
C3 C2 H2B 108.8 . . ?
O4 C1 C2 107.08(18) . . ?
O4 C1 H1A 110.3 . . ?
O4 C1 H1B 110.3 . . ?
C2 C1 H1A 110.3 . . ?
C2 C1 H1B 110.3 . . ?
H1A C1 H1B 108.6 . . ?
C2 C3 H3A 109.1 . . ?
C2 C3 H3B 109.1 . . ?
C2 C3 C4 112.3(2) . . ?
H3A C3 H3B 107.9 . . ?
C4 C3 H3A 109.1 . . ?
C4 C3 H3B 109.1 . . ?
N1 C10 H10A 109.5 . . ?
N1 C10 H10B 109.5 . . ?
N1 C10 H10C 109.5 . . ?
H10A C10 H10B 109.5 . . ?
H10A C10 H10C 109.5 . . ?
H10B C10 H10C 109.5 . . ?
C3 C4 H4A 108.9 . . ?
C3 C4 H4B 108.9 . . ?
C3 C4 C5 113.4(2) . . ?
H4A C4 H4B 107.7 . . ?
C5 C4 H4A 108.9 . . ?
C5 C4 H4B 108.9 . . ?
H6A C6 H6B 107.7 . . ?
C5 C6 H6A 108.9 . . ?
C5 C6 H6B 108.9 . . ?
C7 C6 H6A 108.9 . . ?
C7 C6 H6B 108.9 . . ?
C7 C6 C5 113.4(2) . . ?
C4 C5 H5A 108.9 . . ?
C4 C5 H5B 108.9 . . ?
C6 C5 C4 113.2(2) . . ?
C6 C5 H5A 108.9 . . ?
C6 C5 H5B 108.9 . . ?
H5A C5 H5B 107.7 . . ?
H8A C8 H8B 109.5 . . ?
H8A C8 H8C 109.5 . . ?
H8B C8 H8C 109.5 . . ?
C7 C8 H8A 109.5 . . ?
C7 C8 H8B 109.5 . . ?
C7 C8 H8C 109.5 . . ?
C6 C7 H7A 108.9 . . ?
C6 C7 H7B 108.9 . . ?
C8 C7 C6 113.5(2) . . ?
C8 C7 H7A 108.9 . . ?
C8 C7 H7B 108.9 . . ?
H7A C7 H7B 107.7 . . ?

loop_
_geom_bond_atom_site_label_1
_geom_bond_atom_site_label_2
_geom_bond_distance
_geom_bond_site_symmetry_2
_geom_bond_publ_flag
Zn1 O3 1.9249(15) 1_455 ?
Zn1 O5 2.0249(15) . ?
Zn1 O2 1.9098(15) . ?
Zn1 O1 1.9142(16) 2_667 ?
P1 O3 1.5207(16) . ?
P1 O2 1.5216(16) . ?
P1 O4 1.5938(16) . ?
P1 O1 1.5054(16) . ?
O5 C9 1.256(3) . ?
O4 C1 1.439(3) . ?
N1 C9 1.313(3) . ?
N1 C11 1.458(3) . ?
N1 C10 1.464(3) . ?
C9 H9 0.9500 . ?
C11 H11A 0.9800 . ?
C11 H11B 0.9800 . ?
C11 H11C 0.9800 . ?
C2 H2A 0.9900 . ?
C2 H2B 0.9900 . ?
C2 C1 1.508(3) . ?
C2 C3 1.519(3) . ?
C1 H1A 0.9900 . ?
C1 H1B 0.9900 . ?
C3 H3A 0.9900 . ?
C3 H3B 0.9900 . ?
C3 C4 1.527(3) . ?
C10 H10A 0.9800 . ?
C10 H10B 0.9800 . ?
C10 H10C 0.9800 . ?
C4 H4A 0.9900 . ?
C4 H4B 0.9900 . ?
C4 C5 1.527(3) . ?
C6 H6A 0.9900 . ?
C6 H6B 0.9900 . ?
C6 C5 1.526(3) . ?
C6 C7 1.522(3) . ?
C5 H5A 0.9900 . ?
C5 H5B 0.9900 . ?
C8 H8A 0.9800 . ?
C8 H8B 0.9800 . ?
C8 H8C 0.9800 . ?
C8 C7 1.515(4) . ?
C7 H7A 0.9900 . ?
C7 H7B 0.9900 . ?

loop_
_geom_torsion_atom_site_label_1
_geom_torsion_atom_site_label_2
_geom_torsion_atom_site_label_3
_geom_torsion_atom_site_label_4
_geom_torsion
_geom_torsion_site_symmetry_1
_geom_torsion_site_symmetry_2
_geom_torsion_site_symmetry_3
_geom_torsion_site_symmetry_4
_geom_torsion_publ_flag
Zn1 O5 C9 N1 -176.67(17) . . . . ?
P1 O4 C1 C2 155.79(16) . . . . ?
O3 P1 O2 Zn1 179.62(12) . . . . ?
O3 P1 O4 C1 77.88(18) . . . . ?
O3 P1 O1 Zn1 -107.27(18) . . . 2_667 ?
O2 P1 O3 Zn1 -74.97(13) . . . 1_655 ?
O2 P1 O4 C1 -41.10(19) . . . . ?
O2 P1 O1 Zn1 19.4(2) . . . 2_667 ?
O4 P1 O3 Zn1 166.54(10) . . . 1_655 ?
O4 P1 O2 Zn1 -62.71(16) . . . . ?
O4 P1 O1 Zn1 137.27(17) . . . 2_667 ?
O1 P1 O3 Zn1 54.26(14) . . . 1_655 ?
O1 P1 O2 Zn1 51.37(17) . . . . ?
O1 P1 O4 C1 -162.93(17) . . . . ?
C11 N1 C9 O5 0.9(3) . . . . ?
C2 C3 C4 C5 -176.7(2) . . . . ?
C1 C2 C3 C4 179.4(2) . . . . ?
C3 C2 C1 O4 -179.0(2) . . . . ?
C3 C4 C5 C6 179.1(2) . . . . ?
C10 N1 C9 O5 -175.5(2) . . . . ?
C5 C6 C7 C8 176.6(2) . . . . ?
C7 C6 C5 C4 -177.5(2) . . . . ?
